data_4061778
_journal_name_full Organometallics
_journal_paper_doi 10.1021/om050643t
_journal_year 2005
_chemical_formula_sum 'C36 H56 B Cl2 F4 N O4 Ru3'
_chemical_formula_weight 1027.74
_space_group_IT_number 4
_symmetry_cell_setting monoclinic
_symmetry_space_group_name_Hall 'P 2yb'
_symmetry_space_group_name_H-M 'P 1 21 1'
_cell_angle_alpha 90.00
_cell_angle_beta 106.791(8)
_cell_angle_gamma 90.00
_cell_formula_units_Z 2
_cell_length_a 10.7187(8)
_cell_length_b 11.2686(7)
_cell_length_c 16.9618(12)
_cell_measurement_temperature 153(2)
_cell_volume 1961.4(2)
_diffrn_ambient_temperature 153(2)
_exptl_crystal_density_diffrn 1.740
_cod_original_sg_symbol_H-M 'P 21'
_cod_database_code 4061778

loop_
_symmetry_equiv_pos_as_xyz
'x, y, z'
'-x, y+1/2, -z'

loop_
_atom_site_label
_atom_site_type_symbol
_atom_site_fract_x
_atom_site_fract_y
_atom_site_fract_z
_atom_site_U_iso_or_equiv
_atom_site_adp_type
_atom_site_occupancy
_atom_site_symmetry_multiplicity
_atom_site_calc_flag
_atom_site_refinement_flags
_atom_site_disorder_assembly
_atom_site_disorder_group
C1 C -0.4434(7) -0.0232(6) -0.3852(4) 0.0211(15) Uani 1 1 d . . .
C2 C -0.3460(7) 0.0458(5) -0.3274(4) 0.0197(15) Uani 1 1 d . . .
C3 C -0.2135(7) 0.0122(5) -0.3083(4) 0.0164(14) Uani 1 1 d . . .
C4 C -0.1741(7) -0.0860(6) -0.3493(4) 0.0195(15) Uani 1 1 d . . .
C5 C -0.2720(7) -0.1567(6) -0.4057(4) 0.0205(14) Uani 1 1 d . . .
C6 C -0.4056(7) -0.1243(5) -0.4244(4) 0.0191(14) Uani 1 1 d . . .
C7 C -0.5848(7) 0.0111(6) -0.4077(5) 0.0296(17) Uani 1 1 d . . .
H7A H -0.6167 0.0266 -0.4670 0.036 Uiso 1 1 calc R . .
H7B H -0.5947 0.0828 -0.3774 0.036 Uiso 1 1 calc R . .
H7C H -0.6352 -0.0537 -0.3934 0.036 Uiso 1 1 calc R . .
C8 C -0.3863(8) 0.1512(6) -0.2857(5) 0.0307(18) Uani 1 1 d . . .
H8A H -0.4740 0.1379 -0.2805 0.037 Uiso 1 1 calc R . .
H8B H -0.3864 0.2227 -0.3186 0.037 Uiso 1 1 calc R . .
H8C H -0.3248 0.1614 -0.2308 0.037 Uiso 1 1 calc R . .
C9 C -0.1124(7) 0.0843(6) -0.2457(5) 0.0311(18) Uani 1 1 d . . .
H9A H -0.1324 0.0834 -0.1928 0.037 Uiso 1 1 calc R . .
H9B H -0.1134 0.1663 -0.2651 0.037 Uiso 1 1 calc R . .
H9C H -0.0258 0.0499 -0.2386 0.037 Uiso 1 1 calc R . .
C10 C -0.0312(7) -0.1124(6) -0.3336(5) 0.0243(16) Uani 1 1 d . . .
H10A H 0.0138 -0.1023 -0.2748 0.029 Uiso 1 1 calc R . .
H10B H 0.0060 -0.0578 -0.3657 0.029 Uiso 1 1 calc R . .
H10C H -0.0203 -0.1943 -0.3499 0.029 Uiso 1 1 calc R . .
C11 C -0.2358(7) -0.2670(7) -0.4438(5) 0.0297(17) Uani 1 1 d . . .
H11A H -0.1429 -0.2837 -0.4191 0.036 Uiso 1 1 calc R . .
H11B H -0.2533 -0.2552 -0.5032 0.036 Uiso 1 1 calc R . .
H11C H -0.2874 -0.3340 -0.4337 0.036 Uiso 1 1 calc R . .
C12 C -0.5091(7) -0.1985(7) -0.4828(5) 0.0251(16) Uani 1 1 d . . .
H12A H -0.5527 -0.1512 -0.5315 0.030 Uiso 1 1 calc R . .
H12B H -0.5732 -0.2241 -0.4552 0.030 Uiso 1 1 calc R . .
H12C H -0.4688 -0.2683 -0.4997 0.030 Uiso 1 1 calc R . .
C13 C -0.0286(6) -0.2938(6) -0.0942(4) 0.0166(6) Uani 1 1 d . . .
C14 C -0.0438(6) -0.3850(5) -0.1572(4) 0.0166(6) Uani 1 1 d . . .
C15 C -0.1349(6) -0.4753(5) -0.1621(4) 0.0166(6) Uani 1 1 d . . .
C16 C -0.2096(6) -0.4846(5) -0.1034(4) 0.0166(6) Uani 1 1 d . . .
C17 C -0.1904(6) -0.3955(5) -0.0394(4) 0.0166(6) Uani 1 1 d . . .
C18 C -0.0966(6) -0.3034(6) -0.0339(4) 0.0166(6) Uani 1 1 d . . .
C19 C 0.0595(7) -0.1900(6) -0.0930(5) 0.0232(15) Uani 1 1 d . . .
H19A H 0.0600 -0.1716 -0.1494 0.028 Uiso 1 1 calc R . .
H19B H 0.1481 -0.2096 -0.0597 0.028 Uiso 1 1 calc R . .
H19C H 0.0279 -0.1210 -0.0693 0.028 Uiso 1 1 calc R . .
C20 C 0.0384(7) -0.3868(7) -0.2155(5) 0.0289(17) Uani 1 1 d . . .
H20A H 0.0905 -0.4597 -0.2071 0.035 Uiso 1 1 calc R . .
H20B H 0.0965 -0.3178 -0.2051 0.035 Uiso 1 1 calc R . .
H20C H -0.0182 -0.3842 -0.2723 0.035 Uiso 1 1 calc R . .
C21 C -0.1600(7) -0.5642(6) -0.2317(5) 0.0286(17) Uani 1 1 d . . .
H21A H -0.0942 -0.6271 -0.2174 0.034 Uiso 1 1 calc R . .
H21B H -0.1553 -0.5242 -0.2821 0.034 Uiso 1 1 calc R . .
H21C H -0.2468 -0.5989 -0.2407 0.034 Uiso 1 1 calc R . .
C22 C -0.3075(7) -0.5822(6) -0.1087(5) 0.0268(17) Uani 1 1 d . . .
H22A H -0.2857 -0.6498 -0.1386 0.032 Uiso 1 1 calc R . .
H22B H -0.3948 -0.5532 -0.1379 0.032 Uiso 1 1 calc R . .
H22C H -0.3057 -0.6072 -0.0530 0.032 Uiso 1 1 calc R . .
C23 C -0.2674(7) -0.4003(7) 0.0212(5) 0.0250(16) Uani 1 1 d . . .
H23A H -0.2173 -0.4423 0.0709 0.030 Uiso 1 1 calc R . .
H23B H -0.3496 -0.4422 -0.0033 0.030 Uiso 1 1 calc R . .
H23C H -0.2859 -0.3194 0.0359 0.030 Uiso 1 1 calc R . .
C24 C -0.0668(8) -0.2173(6) 0.0379(5) 0.0287(17) Uani 1 1 d . . .
H24A H 0.0276 -0.2050 0.0586 0.034 Uiso 1 1 calc R . .
H24B H -0.0988 -0.2499 0.0820 0.034 Uiso 1 1 calc R . .
H24C H -0.1099 -0.1413 0.0196 0.034 Uiso 1 1 calc R . .
C25 C -0.6698(6) -0.3724(6) -0.2852(4) 0.0178(6) Uani 1 1 d . . .
C26 C -0.6253(6) -0.4007(6) -0.2007(4) 0.0178(6) Uani 1 1 d . . .
H26 H -0.6028 -0.4802 -0.1840 0.021 Uiso 1 1 calc R . .
C27 C -0.6140(6) -0.3106(6) -0.1404(4) 0.0178(6) Uani 1 1 d . . .
H27 H -0.5828 -0.3302 -0.0836 0.021 Uiso 1 1 calc R . .
C28 C -0.6493(6) -0.1911(6) -0.1646(4) 0.0178(6) Uani 1 1 d . . .
H28 H -0.6471 -0.1317 -0.1245 0.021 Uiso 1 1 calc R . .
C29 C -0.6874(6) -0.1626(6) -0.2491(4) 0.0178(6) Uani 1 1 d . . .
H29 H -0.7057 -0.0825 -0.2659 0.021 Uiso 1 1 calc R . .
C30 C -0.6988(6) -0.2525(6) -0.3095(4) 0.0178(6) Uani 1 1 d . . .
H30 H -0.7260 -0.2324 -0.3663 0.021 Uiso 1 1 calc R . .
C31 C -0.6839(7) -0.4718(5) -0.3476(4) 0.0175(14) Uani 1 1 d . . .
H31A H -0.7477 -0.5294 -0.3364 0.021 Uiso 1 1 calc R . .
C32 C -0.5600(6) -0.5418(6) -0.3414(5) 0.0196(14) Uani 1 1 d . . .
H32A H -0.5129 -0.5553 -0.2826 0.023 Uiso 1 1 calc R . .
H32B H -0.5832 -0.6202 -0.3679 0.023 Uiso 1 1 calc R . .
C33 C -0.8594(7) -0.3942(6) -0.4630(5) 0.0230(15) Uani 1 1 d . . .
C34 C -1.0035(8) -0.3026(9) -0.5801(5) 0.044(2) Uani 1 1 d . . .
H34A H -1.0710 -0.3307 -0.5551 0.053 Uiso 1 1 calc R . .
H34B H -1.0337 -0.3198 -0.6398 0.053 Uiso 1 1 calc R . .
C35 C -0.9848(14) -0.1729(9) -0.5670(7) 0.077(4) Uani 1 1 d . . .
H35A H -0.9119 -0.1467 -0.5868 0.092 Uiso 1 1 calc R . .
H35B H -0.9656 -0.1551 -0.5082 0.092 Uiso 1 1 calc R . .
H35C H -1.0644 -0.1313 -0.5975 0.092 Uiso 1 1 calc R . .
C36 C -0.3822(9) 0.0192(7) -0.0692(5) 0.0368(19) Uani 1 1 d . . .
H36A H -0.4502 0.0815 -0.0818 0.044 Uiso 1 1 calc R . .
H36B H -0.3942 -0.0303 -0.1190 0.044 Uiso 1 1 calc R . .
B1 B 0.2915(7) 0.2219(7) -0.2244(5) 0.0267(19) Uani 1 1 d D . .
Cl1 Cl -0.4006(2) -0.06953(16) 0.01169(12) 0.0333(4) Uani 1 1 d . . .
Cl2 Cl -0.2267(2) 0.08646(19) -0.04358(16) 0.0492(6) Uani 1 1 d . . .
F1 F 0.2925(5) 0.2346(5) -0.3055(3) 0.0468(8) Uani 1 1 d D A .
F2A F 0.4056(11) 0.2515(10) -0.1655(7) 0.0468(8) Uani 0.50 1 d PD A 1
F3A F 0.2529(12) 0.1080(9) -0.2152(7) 0.0468(8) Uani 0.50 1 d PD A 1
F4A F 0.1906(11) 0.2996(9) -0.2149(7) 0.0468(8) Uani 0.50 1 d PD A 1
F2B F 0.3879(11) 0.2999(9) -0.1793(7) 0.0468(8) Uani 0.50 1 d PD A 2
F3B F 0.3307(11) 0.1056(9) -0.1985(7) 0.0468(8) Uani 0.50 1 d PD A 2
F4B F 0.1761(10) 0.2473(10) -0.2107(7) 0.0468(8) Uani 0.50 1 d PD A 2
N1 N -0.7367(5) -0.4350(5) -0.4318(4) 0.0231(13) Uani 1 1 d . . .
H1N H -0.6656 -0.4403 -0.4471 0.050 Uiso 1 1 d . . .
O1 O -0.3646(4) -0.3138(4) -0.2729(3) 0.0133(8) Uani 1 1 d . . .
O2 O -0.4763(5) -0.4807(4) -0.3800(3) 0.0242(11) Uani 1 1 d . . .
H2A H -0.4170 -0.4267 -0.3543 0.050 Uiso 1 1 d . . .
O3 O -0.9381(5) -0.3863(4) -0.4244(3) 0.0280(12) Uani 1 1 d . . .
O4 O -0.8819(5) -0.3646(5) -0.5429(3) 0.0330(13) Uani 1 1 d . . .
Ru1 Ru -0.32662(5) -0.14335(4) -0.28934(3) 0.01198(12) Uani 1 1 d . . .
H3 H -0.4016 -0.1634 -0.2179 0.050 Uiso 1 1 d . . .
H1 H -0.2049 -0.1805 -0.2161 0.050 Uiso 1 1 d . . .
Ru2 Ru -0.23694(4) -0.30479(4) -0.16060(3) 0.01121(11) Uani 1 1 d . . .
H2 H -0.3381 -0.2215 -0.1604 0.050 Uiso 1 1 d . . .
Ru3 Ru -0.49976(4) -0.25478(4) -0.22165(3) 0.01122(11) Uani 1 1 d . . .

loop_
_atom_site_aniso_label
_atom_site_aniso_U_11
_atom_site_aniso_U_22
_atom_site_aniso_U_33
_atom_site_aniso_U_23
_atom_site_aniso_U_13
_atom_site_aniso_U_12
C1 0.024(4) 0.019(3) 0.018(4) 0.012(3) 0.003(3) 0.002(3)
C2 0.028(4) 0.011(3) 0.022(4) 0.006(3) 0.008(3) -0.002(3)
C3 0.019(3) 0.012(3) 0.021(4) 0.005(2) 0.010(3) 0.000(2)
C4 0.021(4) 0.021(3) 0.022(4) 0.008(3) 0.013(3) -0.004(3)
C5 0.025(4) 0.023(3) 0.015(4) 0.003(3) 0.007(3) 0.001(3)
C6 0.027(4) 0.017(3) 0.014(3) 0.007(2) 0.008(3) -0.001(3)
C7 0.025(4) 0.029(4) 0.032(5) 0.010(3) 0.005(4) 0.010(3)
C8 0.039(5) 0.013(3) 0.040(5) 0.001(3) 0.010(4) 0.003(3)
C9 0.034(4) 0.018(3) 0.046(5) -0.007(3) 0.019(4) -0.015(3)
C10 0.018(4) 0.034(4) 0.024(4) 0.002(3) 0.011(3) -0.005(3)
C11 0.028(4) 0.041(4) 0.019(4) -0.009(3) 0.006(4) 0.006(3)
C12 0.026(4) 0.033(4) 0.017(4) -0.002(3) 0.008(4) -0.007(3)
C13 0.0103(12) 0.0182(12) 0.0181(15) 0.0049(10) -0.0008(12) 0.0029(10)
C14 0.0103(12) 0.0182(12) 0.0181(15) 0.0049(10) -0.0008(12) 0.0029(10)
C15 0.0103(12) 0.0182(12) 0.0181(15) 0.0049(10) -0.0008(12) 0.0029(10)
C16 0.0103(12) 0.0182(12) 0.0181(15) 0.0049(10) -0.0008(12) 0.0029(10)
C17 0.0103(12) 0.0182(12) 0.0181(15) 0.0049(10) -0.0008(12) 0.0029(10)
C18 0.0103(12) 0.0182(12) 0.0181(15) 0.0049(10) -0.0008(12) 0.0029(10)
C19 0.014(3) 0.027(3) 0.024(4) 0.002(3) -0.001(3) -0.007(3)
C20 0.021(4) 0.033(4) 0.036(5) -0.001(3) 0.015(4) 0.005(3)
C21 0.033(4) 0.021(4) 0.033(5) -0.010(3) 0.012(4) 0.002(3)
C22 0.027(4) 0.016(3) 0.036(5) 0.006(3) 0.006(4) -0.003(3)
C23 0.020(4) 0.034(4) 0.021(4) 0.007(3) 0.007(3) 0.000(3)
C24 0.026(4) 0.031(4) 0.027(4) -0.005(3) 0.005(4) 0.000(3)
C25 0.0074(12) 0.0234(13) 0.0231(16) -0.0011(11) 0.0051(12) -0.0007(11)
C26 0.0074(12) 0.0234(13) 0.0231(16) -0.0011(11) 0.0051(12) -0.0007(11)
C27 0.0074(12) 0.0234(13) 0.0231(16) -0.0011(11) 0.0051(12) -0.0007(11)
C28 0.0074(12) 0.0234(13) 0.0231(16) -0.0011(11) 0.0051(12) -0.0007(11)
C29 0.0074(12) 0.0234(13) 0.0231(16) -0.0011(11) 0.0051(12) -0.0007(11)
C30 0.0074(12) 0.0234(13) 0.0231(16) -0.0011(11) 0.0051(12) -0.0007(11)
C31 0.020(3) 0.018(3) 0.014(4) 0.000(2) 0.004(3) 0.000(2)
C32 0.013(3) 0.020(3) 0.024(4) -0.004(3) 0.002(3) 0.000(3)
C33 0.020(4) 0.021(3) 0.021(4) -0.006(3) -0.003(4) 0.004(3)
C34 0.036(5) 0.067(6) 0.023(4) -0.002(4) -0.003(4) 0.035(5)
C35 0.107(10) 0.061(7) 0.051(7) 0.009(5) 0.004(7) 0.049(7)
C36 0.036(5) 0.041(4) 0.030(5) -0.005(4) 0.004(4) -0.002(4)
B1 0.025(4) 0.033(5) 0.022(5) -0.003(3) 0.007(4) -0.003(3)
Cl1 0.0365(11) 0.0362(10) 0.0292(11) -0.0069(8) 0.0123(10) 0.0011(8)
Cl2 0.0469(13) 0.0380(11) 0.0560(16) 0.0013(10) 0.0043(12) -0.0158(10)
F1 0.0504(19) 0.047(2) 0.0440(19) 0.0062(17) 0.0151(17) 0.002(2)
F2A 0.0504(19) 0.047(2) 0.0440(19) 0.0062(17) 0.0151(17) 0.002(2)
F3A 0.0504(19) 0.047(2) 0.0440(19) 0.0062(17) 0.0151(17) 0.002(2)
F4A 0.0504(19) 0.047(2) 0.0440(19) 0.0062(17) 0.0151(17) 0.002(2)
F2B 0.0504(19) 0.047(2) 0.0440(19) 0.0062(17) 0.0151(17) 0.002(2)
F3B 0.0504(19) 0.047(2) 0.0440(19) 0.0062(17) 0.0151(17) 0.002(2)
F4B 0.0504(19) 0.047(2) 0.0440(19) 0.0062(17) 0.0151(17) 0.002(2)
N1 0.016(3) 0.032(3) 0.021(3) -0.002(2) 0.003(3) 0.006(2)
O1 0.011(2) 0.016(2) 0.013(2) -0.0028(18) 0.0032(19) -0.0047(18)
O2 0.019(3) 0.023(2) 0.029(3) -0.010(2) 0.005(2) -0.0057(19)
O3 0.017(3) 0.039(3) 0.028(3) -0.005(2) 0.005(3) 0.003(2)
O4 0.030(3) 0.048(3) 0.016(3) -0.005(2) 0.000(3) 0.021(2)
Ru1 0.0117(2) 0.0115(2) 0.0125(3) 0.00057(19) 0.0031(2) -0.00018(19)
Ru2 0.0085(2) 0.0120(2) 0.0122(3) 0.00006(19) 0.0016(2) -0.00035(19)
Ru3 0.0086(2) 0.0128(2) 0.0120(3) -0.00045(19) 0.0025(2) -0.00010(18)

loop_
_geom_bond_atom_site_label_1
_geom_bond_atom_site_label_2
_geom_bond_distance
_geom_bond_site_symmetry_2
_geom_bond_publ_flag
C1 C6 1.435(9) . ?
C1 C2 1.437(10) . ?
C1 C7 1.503(10) . ?
C1 Ru1 2.206(7) . ?
C2 C3 1.414(10) . ?
C2 C8 1.508(9) . ?
C2 Ru1 2.219(6) . ?
C3 C4 1.434(9) . ?
C3 C9 1.517(10) . ?
C3 Ru1 2.207(6) . ?
C4 C5 1.439(10) . ?
C4 C10 1.507(10) . ?
C4 Ru1 2.255(6) . ?
C5 C6 1.422(10) . ?
C5 C11 1.502(10) . ?
C5 Ru1 2.221(6) . ?
C6 C12 1.508(10) . ?
C6 Ru1 2.212(7) . ?
C7 H7A 0.9800 . ?
C7 H7B 0.9800 . ?
C7 H7C 0.9800 . ?
C8 H8A 0.9800 . ?
C8 H8B 0.9800 . ?
C8 H8C 0.9800 . ?
C9 H9A 0.9800 . ?
C9 H9B 0.9800 . ?
C9 H9C 0.9800 . ?
C10 H10A 0.9800 . ?
C10 H10B 0.9800 . ?
C10 H10C 0.9800 . ?
C11 H11A 0.9800 . ?
C11 H11B 0.9800 . ?
C11 H11C 0.9800 . ?
C12 H12A 0.9800 . ?
C12 H12B 0.9800 . ?
C12 H12C 0.9800 . ?
C13 C18 1.422(8) . ?
C13 C14 1.457(9) . ?
C13 C19 1.500(9) . ?
C13 Ru2 2.195(6) . ?
C14 C15 1.396(9) . ?
C14 C20 1.503(9) . ?
C14 Ru2 2.244(6) . ?
C15 C16 1.451(9) . ?
C15 C21 1.511(9) . ?
C15 Ru2 2.215(6) . ?
C16 C17 1.449(9) . ?
C16 C22 1.505(9) . ?
C16 Ru2 2.229(6) . ?
C17 C18 1.429(9) . ?
C17 C23 1.495(9) . ?
C17 Ru2 2.220(7) . ?
C18 C24 1.517(10) . ?
C18 Ru2 2.240(6) . ?
C19 H19A 0.9800 . ?
C19 H19B 0.9800 . ?
C19 H19C 0.9800 . ?
C20 H20A 0.9800 . ?
C20 H20B 0.9800 . ?
C20 H20C 0.9800 . ?
C21 H21A 0.9800 . ?
C21 H21B 0.9800 . ?
C21 H21C 0.9800 . ?
C22 H22A 0.9800 . ?
C22 H22B 0.9800 . ?
C22 H22C 0.9800 . ?
C23 H23A 0.9800 . ?
C23 H23B 0.9800 . ?
C23 H23C 0.9800 . ?
C24 H24A 0.9800 . ?
C24 H24B 0.9800 . ?
C24 H24C 0.9800 . ?
C25 C26 1.410(10) . ?
C25 C30 1.420(9) . ?
C25 C31 1.519(9) . ?
C25 Ru3 2.259(7) . ?
C26 C27 1.421(9) . ?
C26 Ru3 2.217(6) . ?
C26 H26 0.9500 . ?
C27 C28 1.428(9) . ?
C27 Ru3 2.185(6) . ?
C27 H27 0.9500 . ?
C28 C29 1.409(10) . ?
C28 Ru3 2.217(6) . ?
C28 H28 0.9500 . ?
C29 C30 1.421(9) . ?
C29 Ru3 2.191(6) . ?
C29 H29 0.9500 . ?
C30 Ru3 2.222(6) . ?
C30 H30 0.9500 . ?
C31 N1 1.437(9) . ?
C31 C32 1.522(9) . ?
C31 H31A 1.0000 . ?
C32 O2 1.431(8) . ?
C32 H32A 0.9900 . ?
C32 H32B 0.9900 . ?
C33 O3 1.212(8) . ?
C33 N1 1.349(9) . ?
C33 O4 1.349(9) . ?
C34 O4 1.453(9) . ?
C34 C35 1.482(15) . ?
C34 H34A 0.9900 . ?
C34 H34B 0.9900 . ?
C35 H35A 0.9800 . ?
C35 H35B 0.9800 . ?
C35 H35C 0.9800 . ?
C36 Cl1 1.753(9) . ?
C36 Cl2 1.767(9) . ?
C36 H36A 0.9900 . ?
C36 H36B 0.9900 . ?
B1 F4B 1.353(12) . ?
B1 F3A 1.371(12) . ?
B1 F2A 1.378(14) . ?
B1 F1 1.386(9) . ?
B1 F2B 1.403(13) . ?
B1 F3B 1.407(12) . ?
B1 F4A 1.436(12) . ?
N1 H1N 0.8748 . ?
O1 Ru1 1.999(4) . ?
O1 Ru2 2.001(4) . ?
O1 Ru3 2.007(4) . ?
O2 H2A 0.8965 . ?
Ru1 Ru3 2.7514(6) . ?
Ru1 Ru2 2.7910(7) . ?
Ru1 H3 1.6517 . ?
Ru1 H1 1.5762 . ?
Ru2 Ru3 2.7641(7) . ?
Ru2 H1 1.7756 . ?
Ru2 H2 1.4348 . ?
Ru3 H3 1.4604 . ?
Ru3 H2 1.7840 . ?
